data_7054631
loop_
_publ_author_name
'Gao, Bo'
'Li, Xiang'
'Duan, Ranlong'
'Pang, Xuan'

_publ_section_title
;
 Titanium complexes with octahedral geometry chelated by salen ligands
 adopting \b-cis configuration for the ring-opening polymerisation of
 lactide
;
_journal_issue 4
_journal_name_full 'New J. Chem.'
_journal_page_first 2404
_journal_paper_doi 10.1039/C4NJ02266A
_journal_volume 39
_journal_year 2015
_chemical_formula_moiety 'C41 H66 N2 O4 Ti'
_chemical_formula_sum 'C41 H66 N2 O4 Ti'
_chemical_formula_weight 698.86
_chemical_name_systematic
; 
 ? 
;
_space_group_IT_number 15
_symmetry_cell_setting monoclinic
_symmetry_space_group_name_Hall '-C 2yc'
_symmetry_space_group_name_H-M 'C 1 2/c 1'
_atom_sites_solution_hydrogens geom
_atom_sites_solution_primary direct
_atom_sites_solution_secondary difmap
_audit_creation_method SHELXL-97
_audit_update_record
;
2014-12-05 deposited with the CCDC.
2015-01-09 downloaded from the CCDC.
;
_cell_angle_alpha 90.00
_cell_angle_beta 105.579(1)
_cell_angle_gamma 90.00
_cell_formula_units_Z 8
_cell_length_a 16.4300(12)
_cell_length_b 26.165(2)
_cell_length_c 21.2458(15)
_cell_measurement_reflns_used 3638
_cell_measurement_temperature 188(2)
_cell_measurement_theta_max 20.83
_cell_measurement_theta_min 2.20
_cell_volume 8797.8(11)
_computing_cell_refinement 'SAINT (Bruker, 2007)'
_computing_data_collection 'SMART (Bruker, 2007)'
_computing_data_reduction SAINT
_computing_molecular_graphics 'SHELXTL (Sheldrick, 2008)'
_computing_publication_material SHELXTL
_computing_structure_refinement 'SHELXL97 (Sheldrick, 2008)'
_computing_structure_solution 'SHELXS97 (Sheldrick, 2008)'
_diffrn_ambient_temperature 188(2)
_diffrn_measured_fraction_theta_full 0.999
_diffrn_measured_fraction_theta_max 0.999
_diffrn_measurement_device_type 'Bruker APEX CCD'
_diffrn_measurement_method '\f and \w scans'
_diffrn_radiation_monochromator graphite
_diffrn_radiation_source 'fine-focus sealed tube'
_diffrn_radiation_type MoK\a
_diffrn_radiation_wavelength 0.71073
_diffrn_reflns_av_R_equivalents 0.0497
_diffrn_reflns_av_unetI/netI 0.0558
_diffrn_reflns_limit_h_max 19
_diffrn_reflns_limit_h_min -19
_diffrn_reflns_limit_k_max 31
_diffrn_reflns_limit_k_min -31
_diffrn_reflns_limit_l_max 25
_diffrn_reflns_limit_l_min -22
_diffrn_reflns_number 26021
_diffrn_reflns_theta_full 25.04
_diffrn_reflns_theta_max 25.04
_diffrn_reflns_theta_min 1.50
_exptl_absorpt_coefficient_mu 0.231
_exptl_absorpt_correction_T_max 0.9662
_exptl_absorpt_correction_T_min 0.9276
_exptl_absorpt_correction_type multi-scan
_exptl_absorpt_process_details 'SADABS; Bruker (2001)'
_exptl_crystal_colour yellow
_exptl_crystal_density_diffrn 1.055
_exptl_crystal_density_method 'not measured'
_exptl_crystal_description prism
_exptl_crystal_F_000 3040
_exptl_crystal_size_max 0.33
_exptl_crystal_size_mid 0.24
_exptl_crystal_size_min 0.15
_platon_squeeze_details
;
;
_refine_diff_density_max 0.803
_refine_diff_density_min -0.583
_refine_diff_density_rms 0.059
_refine_ls_extinction_method none
_refine_ls_goodness_of_fit_ref 1.059
_refine_ls_hydrogen_treatment constr
_refine_ls_matrix_type full
_refine_ls_number_parameters 469
_refine_ls_number_reflns 7789
_refine_ls_number_restraints 19
_refine_ls_restrained_S_all 1.350
_refine_ls_R_factor_all 0.0984
_refine_ls_R_factor_gt 0.0684
_refine_ls_shift/su_max 0.017
_refine_ls_shift/su_mean 0.001
_refine_ls_structure_factor_coef Fsqd
_refine_ls_weighting_details 'calc w=1/[\s^2^(Fo^2^)+(0.1148P)^2^+0.0153P] where P=(Fo^2^+2Fc^2^)/3'
_refine_ls_weighting_scheme calc
_refine_ls_wR_factor_gt 0.1828
_refine_ls_wR_factor_ref 0.2011
_reflns_number_gt 5244
_reflns_number_total 7789
_reflns_threshold_expression I>2\s(I)
_cod_data_source_file c4nj02266a2.cif
_cod_data_source_block 1
_cod_depositor_comments
;
The following automatic conversions were performed:

'_symmetry_cell_setting' value 'Monoclinic' changed to 'monoclinic'
according to
/usr/data/users/saulius/crontab/automatic-downloads/rss-feeds/RSC/lib/dictionaries/cif_core.dic
dictionary named 'cif_core.dic' version 2.4.2 from 2011-04-26.

Automatic conversion script
Id: cif_fix_values 2935 2014-11-11 08:27:57Z andrius 

 Adding full bibliography for 7054631.cif.
;
_cod_original_cell_volume 8797.7(11)
_cod_original_sg_symbol_H-M 'C 2/c'
_cod_database_code 7054631

loop_
_symmetry_equiv_pos_as_xyz
'x, y, z'
'-x, y, -z+1/2'
'x+1/2, y+1/2, z'
'-x+1/2, y+1/2, -z+1/2'
'-x, -y, -z'
'x, -y, z-1/2'
'-x+1/2, -y+1/2, -z'
'x+1/2, -y+1/2, z-1/2'

loop_
_atom_site_label
_atom_site_type_symbol
_atom_site_fract_x
_atom_site_fract_y
_atom_site_fract_z
_atom_site_U_iso_or_equiv
_atom_site_adp_type
_atom_site_occupancy
_atom_site_symmetry_multiplicity
_atom_site_calc_flag
_atom_site_refinement_flags
_atom_site_disorder_assembly
_atom_site_disorder_group
Ti1 Ti 0.59763(4) 0.18873(3) 0.07944(4) 0.0350(3) Uani 1 1 d . . .
N1 N 0.72595(19) 0.21386(13) 0.07502(15) 0.0340(8) Uani 1 1 d . . .
N2 N 0.6356(2) 0.24080(13) 0.16237(15) 0.0349(8) Uani 1 1 d . . .
O1 O 0.59570(16) 0.16005(11) -0.00339(13) 0.0397(7) Uani 1 1 d . . .
O2 O 0.55197(17) 0.25392(11) 0.03671(13) 0.0390(7) Uani 1 1 d . . .
O3 O 0.65372(18) 0.13614(11) 0.12931(14) 0.0458(8) Uani 1 1 d . . .
O4 O 0.49569(18) 0.17404(13) 0.09062(15) 0.0552(9) Uani 1 1 d . . .
C1 C 0.7898(3) 0.25498(17) 0.1847(2) 0.0415(10) Uani 1 1 d . . .
C2 C 0.7647(3) 0.25977(16) 0.10958(19) 0.0380(10) Uani 1 1 d . . .
H2A H 0.7246 0.2886 0.0967 0.046 Uiso 1 1 calc R . .
H2B H 0.8158 0.2682 0.0954 0.046 Uiso 1 1 calc R . .
C3 C 0.7179(2) 0.23183(17) 0.20942(19) 0.0380(10) Uani 1 1 d . . .
H3A H 0.7271 0.1946 0.2161 0.046 Uiso 1 1 calc R . .
H3B H 0.7181 0.2474 0.2520 0.046 Uiso 1 1 calc R . .
C4 C 0.8104(4) 0.3090(2) 0.2117(3) 0.0659(15) Uani 1 1 d . . .
H4A H 0.8530 0.3242 0.1928 0.099 Uiso 1 1 calc R . .
H4B H 0.8325 0.3075 0.2594 0.099 Uiso 1 1 calc R . .
H4C H 0.7591 0.3299 0.2003 0.099 Uiso 1 1 calc R . .
C5 C 0.8673(3) 0.2203(2) 0.2071(2) 0.0680(16) Uani 1 1 d . . .
H5A H 0.8540 0.1863 0.1875 0.102 Uiso 1 1 calc R . .
H5B H 0.8830 0.2173 0.2548 0.102 Uiso 1 1 calc R . .
H5C H 0.9145 0.2350 0.1931 0.102 Uiso 1 1 calc R . .
C6 C 0.7682(2) 0.18834(15) 0.04290(19) 0.0357(9) Uani 1 1 d . . .
H6 H 0.8245 0.1995 0.0469 0.043 Uiso 1 1 calc R . .
C7 C 0.7399(2) 0.14457(16) 0.00125(19) 0.0362(9) Uani 1 1 d . . .
C8 C 0.8007(3) 0.11679(16) -0.0200(2) 0.0405(10) Uani 1 1 d . . .
H8 H 0.8587 0.1254 -0.0033 0.049 Uiso 1 1 calc R . .
C9 C 0.7784(3) 0.07739(16) -0.0643(2) 0.0410(10) Uani 1 1 d . . .
C10 C 0.6920(3) 0.06776(16) -0.0888(2) 0.0445(11) Uani 1 1 d . . .
H10 H 0.6755 0.0411 -0.1199 0.053 Uiso 1 1 calc R . .
C11 C 0.6285(3) 0.09417(16) -0.0711(2) 0.0385(10) Uani 1 1 d . . .
C12 C 0.6534(2) 0.13343(15) -0.02325(19) 0.0362(9) Uani 1 1 d . . .
C13 C 0.8437(3) 0.04657(17) -0.0881(2) 0.0511(12) Uani 1 1 d . . .
C14 C 0.9332(3) 0.0578(2) -0.0482(3) 0.0791(18) Uani 1 1 d . . .
H14A H 0.9466 0.0937 -0.0540 0.119 Uiso 1 1 calc R . .
H14B H 0.9727 0.0358 -0.0630 0.119 Uiso 1 1 calc R . .
H14C H 0.9382 0.0512 -0.0020 0.119 Uiso 1 1 calc R . .
C15 C 0.8378(4) 0.0609(3) -0.1587(3) 0.091(2) Uani 1 1 d . . .
H15A H 0.7803 0.0545 -0.1858 0.136 Uiso 1 1 calc R . .
H15B H 0.8779 0.0403 -0.1746 0.136 Uiso 1 1 calc R . .
H15C H 0.8513 0.0972 -0.1610 0.136 Uiso 1 1 calc R . .
C16 C 0.8273(4) -0.0107(2) -0.0841(4) 0.096(2) Uani 1 1 d . . .
H16A H 0.8361 -0.0206 -0.0383 0.144 Uiso 1 1 calc R . .
H16B H 0.8663 -0.0298 -0.1030 0.144 Uiso 1 1 calc R . .
H16C H 0.7689 -0.0184 -0.1085 0.144 Uiso 1 1 calc R . .
C17 C 0.5345(3) 0.08258(18) -0.1019(2) 0.0485(11) Uani 1 1 d . . .
C18 C 0.4904(3) 0.1295(2) -0.1390(2) 0.0619(14) Uani 1 1 d . . .
H18A H 0.5133 0.1365 -0.1762 0.093 Uiso 1 1 calc R . .
H18B H 0.5001 0.1591 -0.1097 0.093 Uiso 1 1 calc R . .
H18C H 0.4296 0.1229 -0.1548 0.093 Uiso 1 1 calc R . .
C19 C 0.4925(3) 0.0672(2) -0.0479(3) 0.0668(15) Uani 1 1 d . . .
H19A H 0.4967 0.0956 -0.0171 0.100 Uiso 1 1 calc R . .
H19B H 0.5212 0.0371 -0.0246 0.100 Uiso 1 1 calc R . .
H19C H 0.4328 0.0591 -0.0676 0.100 Uiso 1 1 calc R . .
C20 C 0.5224(3) 0.0381(2) -0.1508(3) 0.0744(17) Uani 1 1 d . . .
H20A H 0.4620 0.0311 -0.1683 0.112 Uiso 1 1 calc R . .
H20B H 0.5508 0.0076 -0.1286 0.112 Uiso 1 1 calc R . .
H20C H 0.5467 0.0473 -0.1866 0.112 Uiso 1 1 calc R . .
C21 C 0.5919(2) 0.27982(16) 0.1705(2) 0.0377(10) Uani 1 1 d . . .
H21 H 0.6089 0.2967 0.2116 0.045 Uiso 1 1 calc R . .
C22 C 0.5199(3) 0.30008(15) 0.12322(19) 0.0356(9) Uani 1 1 d . . .
C23 C 0.4685(3) 0.33581(16) 0.1439(2) 0.0386(10) Uani 1 1 d . . .
H23 H 0.4824 0.3453 0.1887 0.046 Uiso 1 1 calc R . .
C24 C 0.3990(2) 0.35741(14) 0.10142(19) 0.0369(10) Uani 1 1 d D A .
C25 C 0.3835(2) 0.34316(16) 0.0356(2) 0.0375(10) Uani 1 1 d . . .
H25 H 0.3357 0.3578 0.0055 0.045 Uiso 1 1 calc R . .
C26 C 0.4318(2) 0.30962(15) 0.01103(19) 0.0353(9) Uani 1 1 d . . .
C27 C 0.5023(2) 0.28650(15) 0.05595(19) 0.0338(9) Uani 1 1 d . . .
C28 C 0.3410(3) 0.39496(16) 0.1242(2) 0.0437(11) Uani 1 1 d D . .
C29 C 0.3803(7) 0.4133(5) 0.1925(4) 0.085(4) Uani 0.50 1 d PD A 1
H29A H 0.3392 0.4338 0.2075 0.128 Uiso 0.50 1 calc PR A 1
H29B H 0.4300 0.4342 0.1932 0.128 Uiso 0.50 1 calc PR A 1
H29C H 0.3974 0.3838 0.2216 0.128 Uiso 0.50 1 calc PR A 1
C30 C 0.3210(8) 0.4399(3) 0.0770(4) 0.067(3) Uani 0.50 1 d PD A 1
H30A H 0.2886 0.4277 0.0339 0.101 Uiso 0.50 1 calc PR A 1
H30B H 0.3738 0.4555 0.0735 0.101 Uiso 0.50 1 calc PR A 1
H30C H 0.2877 0.4652 0.0932 0.101 Uiso 0.50 1 calc PR A 1
C31 C 0.2750(7) 0.3719(4) 0.1424(8) 0.113(8) Uani 0.50 1 d PD A 1
H31A H 0.2958 0.3414 0.1685 0.169 Uiso 0.50 1 calc PR A 1
H31B H 0.2309 0.3620 0.1032 0.169 Uiso 0.50 1 calc PR A 1
H31C H 0.2515 0.3959 0.1683 0.169 Uiso 0.50 1 calc PR A 1
C29' C 0.3877(6) 0.4435(3) 0.1508(7) 0.089(5) Uani 0.50 1 d PD A 2
H29D H 0.3480 0.4682 0.1604 0.133 Uiso 0.50 1 calc PR A 2
H29E H 0.4136 0.4579 0.1182 0.133 Uiso 0.50 1 calc PR A 2
H29F H 0.4318 0.4357 0.1909 0.133 Uiso 0.50 1 calc PR A 2
C30' C 0.2586(5) 0.4070(4) 0.0707(4) 0.060(3) Uani 0.50 1 d PD A 2
H30D H 0.2283 0.3751 0.0558 0.091 Uiso 0.50 1 calc PR A 2
H30E H 0.2726 0.4239 0.0338 0.091 Uiso 0.50 1 calc PR A 2
H30F H 0.2229 0.4295 0.0888 0.091 Uiso 0.50 1 calc PR A 2
C31' C 0.3126(9) 0.3681(5) 0.1810(6) 0.118(9) Uani 0.50 1 d PD A 2
H31D H 0.2792 0.3920 0.1994 0.177 Uiso 0.50 1 calc PR A 2
H31E H 0.3627 0.3575 0.2153 0.177 Uiso 0.50 1 calc PR A 2
H31F H 0.2783 0.3380 0.1639 0.177 Uiso 0.50 1 calc PR A 2
C32 C 0.4082(3) 0.29511(18) -0.0614(2) 0.0432(11) Uani 1 1 d . . .
C33 C 0.3366(3) 0.3286(2) -0.1020(2) 0.0653(15) Uani 1 1 d . . .
H33A H 0.3254 0.3194 -0.1483 0.098 Uiso 1 1 calc R . .
H33B H 0.3531 0.3646 -0.0961 0.098 Uiso 1 1 calc R . .
H33C H 0.2854 0.3230 -0.0875 0.098 Uiso 1 1 calc R . .
C34 C 0.3780(3) 0.2397(2) -0.0680(3) 0.0682(16) Uani 1 1 d . . .
H34A H 0.4218 0.2178 -0.0406 0.102 Uiso 1 1 calc R . .
H34B H 0.3669 0.2290 -0.1137 0.102 Uiso 1 1 calc R . .
H34C H 0.3261 0.2368 -0.0540 0.102 Uiso 1 1 calc R . .
C35 C 0.4837(3) 0.3011(2) -0.0901(2) 0.0628(15) Uani 1 1 d . . .
H35A H 0.5287 0.2775 -0.0681 0.094 Uiso 1 1 calc R . .
H35B H 0.5047 0.3363 -0.0837 0.094 Uiso 1 1 calc R . .
H35C H 0.4661 0.2933 -0.1369 0.094 Uiso 1 1 calc R . .
C36 C 0.6576(6) 0.0888(2) 0.1527(4) 0.1080(18) Uani 1 1 d . . .
H36 H 0.5962 0.0801 0.1365 0.130 Uiso 1 1 calc R . .
C37 C 0.6894(5) 0.0489(2) 0.1227(3) 0.1080(18) Uani 1 1 d . . .
H37A H 0.6565 0.0462 0.0769 0.162 Uiso 1 1 calc R . .
H37B H 0.6854 0.0168 0.1454 0.162 Uiso 1 1 calc R . .
H37C H 0.7487 0.0558 0.1247 0.162 Uiso 1 1 calc R . .
C38 C 0.6657(6) 0.0847(2) 0.2240(3) 0.118(3) Uani 1 1 d . . .
H38A H 0.6683 0.0486 0.2367 0.177 Uiso 1 1 calc R . .
H38B H 0.6167 0.1008 0.2339 0.177 Uiso 1 1 calc R . .
H38C H 0.7174 0.1021 0.2484 0.177 Uiso 1 1 calc R . .
C39 C 0.4368(5) 0.1589(3) 0.1198(4) 0.1027(18) Uani 1 1 d . . .
H39 H 0.4778 0.1399 0.1554 0.123 Uiso 1 1 calc R . .
C40 C 0.3884(4) 0.1140(2) 0.0939(4) 0.095(2) Uani 1 1 d . . .
H40A H 0.3505 0.1218 0.0508 0.142 Uiso 1 1 calc R . .
H40B H 0.3550 0.1033 0.1235 0.142 Uiso 1 1 calc R . .
H40C H 0.4269 0.0863 0.0897 0.142 Uiso 1 1 calc R . .
C41 C 0.4113(4) 0.1920(3) 0.1632(4) 0.1027(18) Uani 1 1 d . . .
H41A H 0.4612 0.2085 0.1920 0.154 Uiso 1 1 calc R . .
H41B H 0.3817 0.1725 0.1896 0.154 Uiso 1 1 calc R . .
H41C H 0.3735 0.2182 0.1382 0.154 Uiso 1 1 calc R . .

loop_
_atom_site_aniso_label
_atom_site_aniso_U_11
_atom_site_aniso_U_22
_atom_site_aniso_U_33
_atom_site_aniso_U_23
_atom_site_aniso_U_13
_atom_site_aniso_U_12
Ti1 0.0290(4) 0.0408(5) 0.0364(5) -0.0040(3) 0.0110(3) 0.0003(3)
N1 0.0326(18) 0.0404(19) 0.0281(18) 0.0009(15) 0.0066(15) -0.0011(15)
N2 0.0331(18) 0.044(2) 0.0281(18) 0.0031(15) 0.0096(15) 0.0015(15)
O1 0.0306(15) 0.0501(17) 0.0390(17) -0.0107(14) 0.0104(13) 0.0023(13)
O2 0.0367(16) 0.0481(17) 0.0311(16) -0.0065(13) 0.0071(13) 0.0091(13)
O3 0.0512(18) 0.0384(17) 0.0487(18) 0.0031(14) 0.0148(15) -0.0016(14)
O4 0.0364(17) 0.082(2) 0.052(2) -0.0089(17) 0.0205(15) -0.0125(16)
C1 0.036(2) 0.053(3) 0.034(2) -0.001(2) 0.0072(19) -0.0037(19)
C2 0.035(2) 0.043(2) 0.035(2) 0.0011(19) 0.0089(19) -0.0031(18)
C3 0.037(2) 0.048(3) 0.027(2) 0.0040(18) 0.0056(18) 0.0042(19)
C4 0.076(4) 0.077(4) 0.048(3) -0.020(3) 0.023(3) -0.031(3)
C5 0.044(3) 0.117(5) 0.040(3) 0.010(3) 0.006(2) 0.015(3)
C6 0.028(2) 0.045(2) 0.035(2) 0.0053(19) 0.0091(18) -0.0007(18)
C7 0.037(2) 0.041(2) 0.034(2) 0.0011(18) 0.0138(19) 0.0008(18)
C8 0.036(2) 0.044(2) 0.044(3) 0.008(2) 0.015(2) 0.0055(19)
C9 0.045(3) 0.041(2) 0.042(3) 0.003(2) 0.021(2) 0.006(2)
C10 0.054(3) 0.039(2) 0.044(3) -0.004(2) 0.019(2) 0.003(2)
C11 0.040(2) 0.044(2) 0.032(2) -0.0019(18) 0.0110(19) 0.0008(19)
C12 0.038(2) 0.040(2) 0.034(2) 0.0013(18) 0.0145(19) -0.0007(18)
C13 0.060(3) 0.047(3) 0.056(3) 0.005(2) 0.033(3) 0.016(2)
C14 0.053(3) 0.083(4) 0.112(5) -0.015(4) 0.040(3) 0.021(3)
C15 0.113(5) 0.101(5) 0.083(4) 0.015(4) 0.067(4) 0.040(4)
C16 0.100(5) 0.047(3) 0.163(7) 0.001(4) 0.074(5) 0.018(3)
C17 0.042(3) 0.052(3) 0.050(3) -0.010(2) 0.011(2) -0.004(2)
C18 0.047(3) 0.076(4) 0.056(3) -0.005(3) 0.001(2) 0.004(3)
C19 0.054(3) 0.080(4) 0.067(4) -0.013(3) 0.018(3) -0.026(3)
C20 0.059(3) 0.081(4) 0.077(4) -0.036(3) 0.008(3) -0.006(3)
C21 0.038(2) 0.043(2) 0.033(2) -0.0040(18) 0.0119(19) 0.0002(19)
C22 0.037(2) 0.037(2) 0.033(2) -0.0015(17) 0.0104(18) 0.0034(18)
C23 0.045(2) 0.041(2) 0.033(2) -0.0049(19) 0.016(2) 0.0001(19)
C24 0.040(2) 0.038(2) 0.036(2) 0.0001(18) 0.0158(19) 0.0059(18)
C25 0.031(2) 0.046(2) 0.034(2) -0.0017(19) 0.0077(18) 0.0045(18)
C26 0.032(2) 0.042(2) 0.032(2) -0.0054(18) 0.0083(18) 0.0001(18)
C27 0.034(2) 0.035(2) 0.035(2) -0.0054(18) 0.0122(18) 0.0010(18)
C28 0.050(3) 0.049(3) 0.037(2) -0.002(2) 0.020(2) 0.012(2)
C29 0.102(11) 0.071(9) 0.089(10) -0.011(7) 0.035(8) 0.031(8)
C30 0.096(9) 0.053(6) 0.060(7) 0.002(5) 0.034(7) 0.034(6)
C31 0.091(11) 0.061(9) 0.23(2) 0.033(11) 0.122(14) 0.032(8)
C29' 0.047(6) 0.058(8) 0.172(15) -0.064(9) 0.050(8) 0.000(6)
C30' 0.048(6) 0.071(7) 0.066(7) -0.010(6) 0.022(5) 0.021(5)
C31' 0.131(17) 0.115(15) 0.136(16) 0.060(12) 0.083(14) 0.078(13)
C32 0.034(2) 0.059(3) 0.035(2) -0.009(2) 0.0052(19) 0.008(2)
C33 0.057(3) 0.098(4) 0.035(3) -0.012(3) 0.002(2) 0.031(3)
C34 0.063(3) 0.075(4) 0.055(3) -0.030(3) -0.003(3) -0.001(3)
C35 0.046(3) 0.108(4) 0.032(3) -0.003(3) 0.007(2) 0.012(3)
C36 0.184(6) 0.060(3) 0.091(4) 0.007(2) 0.057(4) 0.045(3)
C37 0.184(6) 0.060(3) 0.091(4) 0.007(2) 0.057(4) 0.045(3)
C38 0.232(10) 0.060(4) 0.072(5) 0.016(3) 0.059(5) 0.021(5)
C39 0.102(3) 0.096(4) 0.145(5) -0.038(3) 0.094(3) -0.033(3)
C40 0.074(4) 0.087(5) 0.144(6) -0.041(4) 0.064(4) -0.029(4)
C41 0.102(3) 0.096(4) 0.145(5) -0.038(3) 0.094(3) -0.033(3)

loop_
_atom_type_symbol
_atom_type_description
_atom_type_scat_dispersion_real
_atom_type_scat_dispersion_imag
_atom_type_scat_source
C C 0.0033 0.0016 'International Tables Vol C Tables 4.2.6.8 and 6.1.1.4'
H H 0.0000 0.0000 'International Tables Vol C Tables 4.2.6.8 and 6.1.1.4'
N N 0.0061 0.0033 'International Tables Vol C Tables 4.2.6.8 and 6.1.1.4'
O O 0.0106 0.0060 'International Tables Vol C Tables 4.2.6.8 and 6.1.1.4'
Ti Ti 0.2776 0.4457 'International Tables Vol C Tables 4.2.6.8 and 6.1.1.4'

loop_
_geom_angle_atom_site_label_1
_geom_angle_atom_site_label_2
_geom_angle_atom_site_label_3
_geom_angle
O4 Ti1 O3 96.04(15)
O4 Ti1 O1 104.67(13)
O3 Ti1 O1 96.87(13)
O4 Ti1 O2 89.60(14)
O3 Ti1 O2 169.42(13)
O1 Ti1 O2 90.32(12)
O4 Ti1 N2 95.81(13)
O3 Ti1 N2 90.68(13)
O1 Ti1 N2 157.23(12)
O2 Ti1 N2 79.82(12)
O4 Ti1 N1 173.18(14)
O3 Ti1 N1 84.91(12)
O1 Ti1 N1 81.88(12)
O2 Ti1 N1 88.44(12)
N2 Ti1 N1 77.41(12)
C6 N1 C2 118.0(3)
C6 N1 Ti1 121.4(3)
C2 N1 Ti1 120.6(2)
C21 N2 C3 118.7(3)
C21 N2 Ti1 123.8(3)
C3 N2 Ti1 117.4(2)
C12 O1 Ti1 131.4(2)
C27 O2 Ti1 127.1(2)
C36 O3 Ti1 152.1(5)
C39 O4 Ti1 159.8(5)
C4 C1 C5 110.5(4)
C4 C1 C3 110.5(4)
C5 C1 C3 108.2(4)
C4 C1 C2 106.5(4)
C5 C1 C2 109.7(4)
C3 C1 C2 111.6(3)
N1 C2 C1 114.3(3)
N1 C2 H2A 108.7
C1 C2 H2A 108.7
N1 C2 H2B 108.7
C1 C2 H2B 108.7
H2A C2 H2B 107.6
N2 C3 C1 110.8(3)
N2 C3 H3A 109.5
C1 C3 H3A 109.5
N2 C3 H3B 109.5
C1 C3 H3B 109.5
H3A C3 H3B 108.1
C1 C4 H4A 109.5
C1 C4 H4B 109.5
H4A C4 H4B 109.5
C1 C4 H4C 109.5
H4A C4 H4C 109.5
H4B C4 H4C 109.5
C1 C5 H5A 109.5
C1 C5 H5B 109.5
H5A C5 H5B 109.5
C1 C5 H5C 109.5
H5A C5 H5C 109.5
H5B C5 H5C 109.5
N1 C6 C7 127.2(4)
N1 C6 H6 116.4
C7 C6 H6 116.4
C12 C7 C8 120.6(4)
C12 C7 C6 121.2(4)
C8 C7 C6 117.8(4)
C9 C8 C7 121.6(4)
C9 C8 H8 119.2
C7 C8 H8 119.2
C8 C9 C10 116.5(4)
C8 C9 C13 122.5(4)
C10 C9 C13 121.0(4)
C11 C10 C9 125.0(4)
C11 C10 H10 117.5
C9 C10 H10 117.5
C10 C11 C12 117.4(4)
C10 C11 C17 122.0(4)
C12 C11 C17 120.6(4)
O1 C12 C7 120.5(4)
O1 C12 C11 120.7(3)
C7 C12 C11 118.8(4)
C14 C13 C15 107.4(5)
C14 C13 C16 108.6(5)
C15 C13 C16 109.3(5)
C14 C13 C9 112.0(4)
C15 C13 C9 109.2(4)
C16 C13 C9 110.3(4)
C13 C14 H14A 109.5
C13 C14 H14B 109.5
H14A C14 H14B 109.5
C13 C14 H14C 109.5
H14A C14 H14C 109.5
H14B C14 H14C 109.5
C13 C15 H15A 109.5
C13 C15 H15B 109.5
H15A C15 H15B 109.5
C13 C15 H15C 109.5
H15A C15 H15C 109.5
H15B C15 H15C 109.5
C13 C16 H16A 109.5
C13 C16 H16B 109.5
H16A C16 H16B 109.5
C13 C16 H16C 109.5
H16A C16 H16C 109.5
H16B C16 H16C 109.5
C18 C17 C20 107.6(4)
C18 C17 C19 110.3(4)
C20 C17 C19 107.6(4)
C18 C17 C11 110.1(4)
C20 C17 C11 111.7(4)
C19 C17 C11 109.5(4)
C17 C18 H18A 109.5
C17 C18 H18B 109.5
H18A C18 H18B 109.5
C17 C18 H18C 109.5
H18A C18 H18C 109.5
H18B C18 H18C 109.5
C17 C19 H19A 109.5
C17 C19 H19B 109.5
H19A C19 H19B 109.5
C17 C19 H19C 109.5
H19A C19 H19C 109.5
H19B C19 H19C 109.5
C17 C20 H20A 109.5
C17 C20 H20B 109.5
H20A C20 H20B 109.5
C17 C20 H20C 109.5
H20A C20 H20C 109.5
H20B C20 H20C 109.5
N2 C21 C22 125.8(4)
N2 C21 H21 117.1
C22 C21 H21 117.1
C23 C22 C27 120.2(4)
C23 C22 C21 118.6(4)
C27 C22 C21 121.2(4)
C24 C23 C22 122.1(4)
C24 C23 H23 119.0
C22 C23 H23 119.0
C23 C24 C25 116.2(3)
C23 C24 C28 122.2(3)
C25 C24 C28 121.5(3)
C26 C25 C24 125.4(4)
C26 C25 H25 117.3
C24 C25 H25 117.3
C25 C26 C27 117.7(4)
C25 C26 C32 121.6(4)
C27 C26 C32 120.6(3)
O2 C27 C26 121.8(3)
O2 C27 C22 119.8(3)
C26 C27 C22 118.4(3)
C31 C28 C29 92.0(6)
C31 C28 C30 118.3(7)
C29 C28 C30 110.6(6)
C31 C28 C24 114.1(6)
C29 C28 C24 111.6(5)
C29' C28 C24 111.1(4)
C30 C28 C24 109.2(4)
C29' C28 C30' 111.1(6)
C24 C28 C30' 113.1(4)
C29' C28 C31' 108.3(6)
C24 C28 C31' 107.1(5)
C30' C28 C31' 105.9(6)
C28 C29 H29A 109.5
C28 C29 H29B 109.5
C28 C29 H29C 109.5
C28 C30 H30A 109.5
C28 C30 H30B 109.5
C28 C30 H30C 109.5
C28 C31 H31A 109.5
C28 C31 H31B 109.5
C28 C31 H31C 109.5
C28 C29' H29D 109.5
C28 C29' H29E 109.5
H29D C29' H29E 109.5
C28 C29' H29F 109.5
H29D C29' H29F 109.5
H29E C29' H29F 109.5
C28 C30' H30D 109.5
C28 C30' H30E 109.5
H30D C30' H30E 109.5
C28 C30' H30F 109.5
H30D C30' H30F 109.5
H30E C30' H30F 109.5
C28 C31' H31D 109.5
C28 C31' H31E 109.5
H31D C31' H31E 109.5
C28 C31' H31F 109.5
H31D C31' H31F 109.5
H31E C31' H31F 109.5
C34 C32 C26 108.4(4)
C34 C32 C35 109.8(4)
C26 C32 C35 111.2(3)
C34 C32 C33 108.0(4)
C26 C32 C33 111.8(3)
C35 C32 C33 107.5(4)
C32 C33 H33A 109.5
C32 C33 H33B 109.5
H33A C33 H33B 109.5
C32 C33 H33C 109.5
H33A C33 H33C 109.5
H33B C33 H33C 109.5
C32 C34 H34A 109.5
C32 C34 H34B 109.5
H34A C34 H34B 109.5
C32 C34 H34C 109.5
H34A C34 H34C 109.5
H34B C34 H34C 109.5
C32 C35 H35A 109.5
C32 C35 H35B 109.5
H35A C35 H35B 109.5
C32 C35 H35C 109.5
H35A C35 H35C 109.5
H35B C35 H35C 109.5
O3 C36 C37 120.8(6)
O3 C36 C38 115.4(5)
C37 C36 C38 118.0(6)
O3 C36 H36 98.1
C37 C36 H36 98.1
C38 C36 H36 98.1
C36 C37 H37A 109.5
C36 C37 H37B 109.5
H37A C37 H37B 109.5
C36 C37 H37C 109.5
H37A C37 H37C 109.5
H37B C37 H37C 109.5
C36 C38 H38A 109.5
C36 C38 H38B 109.5
H38A C38 H38B 109.5
C36 C38 H38C 109.5
H38A C38 H38C 109.5
H38B C38 H38C 109.5
O4 C39 C41 120.0(5)
O4 C39 C40 117.0(5)
C41 C39 C40 121.5(5)
O4 C39 H39 94.1
C41 C39 H39 94.1
C40 C39 H39 94.1
C39 C40 H40A 109.5
C39 C40 H40B 109.5
H40A C40 H40B 109.5
C39 C40 H40C 109.5
H40A C40 H40C 109.5
H40B C40 H40C 109.5
C39 C41 H41A 109.5
C39 C41 H41B 109.5
H41A C41 H41B 109.5
C39 C41 H41C 109.5
H41A C41 H41C 109.5
H41B C41 H41C 109.5

loop_
_geom_bond_atom_site_label_1
_geom_bond_atom_site_label_2
_geom_bond_distance
Ti1 O4 1.795(3)
Ti1 O3 1.828(3)
Ti1 O1 1.906(3)
Ti1 O2 1.983(3)
Ti1 N2 2.182(3)
Ti1 N1 2.234(3)
N1 C6 1.284(5)
N1 C2 1.462(5)
N2 C21 1.286(5)
N2 C3 1.469(5)
O1 C12 1.333(5)
O2 C27 1.318(4)
O3 C36 1.330(7)
O4 C39 1.342(6)
C1 C4 1.529(6)
C1 C5 1.532(6)
C1 C3 1.540(6)
C1 C2 1.543(6)
C2 H2A 0.9900
C2 H2B 0.9900
C3 H3A 0.9900
C3 H3B 0.9900
C4 H4A 0.9800
C4 H4B 0.9800
C4 H4C 0.9800
C5 H5A 0.9800
C5 H5B 0.9800
C5 H5C 0.9800
C6 C7 1.446(6)
C6 H6 0.9500
C7 C12 1.406(6)
C7 C8 1.405(5)
C8 C9 1.378(6)
C8 H8 0.9500
C9 C10 1.397(6)
C9 C13 1.533(6)
C10 C11 1.385(6)
C10 H10 0.9500
C11 C12 1.426(5)
C11 C17 1.537(6)
C13 C14 1.515(8)
C13 C15 1.524(7)
C13 C16 1.529(7)
C14 H14A 0.9800
C14 H14B 0.9800
C14 H14C 0.9800
C15 H15A 0.9800
C15 H15B 0.9800
C15 H15C 0.9800
C16 H16A 0.9800
C16 H16B 0.9800
C16 H16C 0.9800
C17 C18 1.531(7)
C17 C20 1.535(6)
C17 C19 1.543(7)
C18 H18A 0.9800
C18 H18B 0.9800
C18 H18C 0.9800
C19 H19A 0.9800
C19 H19B 0.9800
C19 H19C 0.9800
C20 H20A 0.9800
C20 H20B 0.9800
C20 H20C 0.9800
C21 C22 1.433(5)
C21 H21 0.9500
C22 C23 1.406(5)
C22 C27 1.425(5)
C23 C24 1.373(5)
C23 H23 0.9500
C24 C25 1.403(5)
C24 C28 1.534(5)
C25 C26 1.377(5)
C25 H25 0.9500
C26 C27 1.424(5)
C26 C32 1.531(6)
C28 C31 1.384(9)
C28 C29 1.500(8)
C28 C29' 1.511(7)
C28 C30 1.523(7)
C28 C30' 1.548(7)
C28 C31' 1.572(10)
C29 H29A 0.9800
C29 H29B 0.9800
C29 H29C 0.9800
C30 H30A 0.9800
C30 H30B 0.9800
C30 H30C 0.9800
C31 H31A 0.9800
C31 H31B 0.9800
C31 H31C 0.9800
C29' H29D 0.9800
C29' H29E 0.9800
C29' H29F 0.9800
C30' H30D 0.9800
C30' H30E 0.9800
C30' H30F 0.9800
C31' H31D 0.9800
C31' H31E 0.9800
C31' H31F 0.9800
C32 C34 1.526(7)
C32 C35 1.529(6)
C32 C33 1.533(6)
C33 H33A 0.9800
C33 H33B 0.9800
C33 H33C 0.9800
C34 H34A 0.9800
C34 H34B 0.9800
C34 H34C 0.9800
C35 H35A 0.9800
C35 H35B 0.9800
C35 H35C 0.9800
C36 C37 1.395(8)
C36 C38 1.488(9)
C36 H36 1.0000
C37 H37A 0.9800
C37 H37B 0.9800
C37 H37C 0.9800
C38 H38A 0.9800
C38 H38B 0.9800
C38 H38C 0.9800
C39 C41 1.407(8)
C39 C40 1.444(8)
C39 H39 1.0000
C40 H40A 0.9800
C40 H40B 0.9800
C40 H40C 0.9800
C41 H41A 0.9800
C41 H41B 0.9800
C41 H41C 0.9800

loop_
_platon_squeeze_void_nr
_platon_squeeze_void_average_x
_platon_squeeze_void_average_y
_platon_squeeze_void_average_z
_platon_squeeze_void_volume
_platon_squeeze_void_count_electrons
1 0.000 0.075 0.250 181.5 39.3
2 0.000 0.925 0.750 181.4 39.2
3 0.500 0.425 0.750 181.4 39.2
4 0.500 0.575 0.250 181.5 39.3
